data_2008251
loop_
_publ_author_name
'Lin, Geng'
'Collier, Harvest'
'Baughman, Russell G.'

_publ_section_title
;
 1-Hydroxyethyl-2,2'-biimidazole
;
_journal_issue 3
_journal_name_full 'Acta Crystallographica Section C'
_journal_page_first 476
_journal_page_last 478
_journal_paper_doi 10.1107/S0108270198017387
_journal_volume 55
_journal_year 1999
_chemical_formula_sum 'C8 H10 N4 O'
_chemical_formula_weight 178.20
_chemical_melting_point 346
_chemical_name_systematic 1-hydroxyethyl-2,2'-biimidazole
_space_group_IT_number 14
_symmetry_cell_setting monoclinic
_symmetry_space_group_name_Hall '-P 2ybc'
_symmetry_space_group_name_H-M 'P 1 21/c 1'
_audit_creation_method SHELXL
_cell_angle_alpha 90.00
_cell_angle_beta 94.530(9)
_cell_angle_gamma 90.00
_cell_formula_units_Z 4
_cell_length_a 11.4010(10)
_cell_length_b 14.698(2)
_cell_length_c 5.0903(6)
_cell_measurement_reflns_used 50
_cell_measurement_temperature 293(2)
_cell_measurement_theta_max 20.1
_cell_measurement_theta_min 5.3
_cell_volume 850.33(17)
_computing_cell_refinement 'P3/P4-PC Diffractometer Program'
_computing_data_collection 'P3/P4-PC Diffractometer Program (Siemens, 1991a)'
_computing_data_reduction 'XDISK (Siemens, 1991b)'
_computing_molecular_graphics 'SHELXTL/PC (Sheldrick, 1990b)'
_computing_publication_material 'SHELXTL/PC and SHELXL93'
_computing_structure_refinement 'SHELXL93 (Sheldrick, 1993)'
_computing_structure_solution 'SHELXS86 (Sheldrick, 1990a)'
_diffrn_ambient_temperature 288(2)
_diffrn_measurement_device 'Siemens/Bruker P3 diffractometer'
_diffrn_measurement_method \q/2\q
_diffrn_radiation_monochromator graphite
_diffrn_radiation_source 'normal-focus sealed tube'
_diffrn_radiation_type MoK\a
_diffrn_radiation_wavelength 0.71073
_diffrn_reflns_av_R_equivalents 0.009
_diffrn_reflns_av_sigmaI/netI 0.028
_diffrn_reflns_limit_h_max 13
_diffrn_reflns_limit_h_min -13
_diffrn_reflns_limit_k_max 0
_diffrn_reflns_limit_k_min -17
_diffrn_reflns_limit_l_max 6
_diffrn_reflns_limit_l_min 0
_diffrn_reflns_number 1793
_diffrn_reflns_theta_max 25.05
_diffrn_reflns_theta_min 1.79
_diffrn_standards_decay_% 'average of 0.95% in \s(I) values'
_diffrn_standards_interval_count 50
_diffrn_standards_number 3
_exptl_absorpt_coefficient_mu 0.098
_exptl_absorpt_correction_type none
_exptl_crystal_colour colorless
_exptl_crystal_density_diffrn 1.392
_exptl_crystal_density_meas ?
_exptl_crystal_description 'parallelepiped cut from large rod'
_exptl_crystal_F_000 376
_exptl_crystal_size_max 0.39
_exptl_crystal_size_mid 0.35
_exptl_crystal_size_min 0.21
_refine_diff_density_max 0.183
_refine_diff_density_min -0.135
_refine_ls_extinction_coef 0.047(5)
_refine_ls_extinction_method 'SHELXL93 (Sheldrick, 1993)'
_refine_ls_goodness_of_fit_all 1.012
_refine_ls_goodness_of_fit_obs 1.075
_refine_ls_hydrogen_treatment constr
_refine_ls_matrix_type full
_refine_ls_number_parameters 120
_refine_ls_number_reflns 1484
_refine_ls_number_restraints 0
_refine_ls_restrained_S_all 1.089
_refine_ls_restrained_S_obs 1.075
_refine_ls_R_factor_all 0.063
_refine_ls_R_factor_obs 0.040
_refine_ls_shift/esd_max 0.000
_refine_ls_shift/esd_mean 0.000
_refine_ls_structure_factor_coef Fsqd
_refine_ls_weighting_details 'w = 1/[\s^2^(Fo^2^)+(0.0505P)^2^+0.2152P] where P=(Fo^2^+2Fc^2^)/3'
_refine_ls_weighting_scheme calc
_refine_ls_wR_factor_all 0.113
_refine_ls_wR_factor_obs 0.095
_reflns_number_observed 1102
_reflns_number_total 1493
_reflns_observed_criterion I>2\s(I)
_cod_data_source_file fg1514.cif
_cod_data_source_block biimetoh
_cod_depositor_comments
;
The following automatic conversions were performed:
'_symmetry_cell_setting' value 'Monoclinic' changed to 'monoclinic'
according to '/home/saulius/struct/CIF-dictionaries/cif_core.dic'
dictionary named 'cif_core.dic' version 2.4.1 from 2010-06-29.

Automatic conversion script
Id: cif_fix_enum 1527 2010-12-29 10:47:43Z saulius 

The following automatic conversions were performed:

'_exptl_crystal_density_meas' value 'not measured' was changed to '?'
- the value is perceived as not measured.

Automatic conversion script
Id: cif_fix_values 3008 2015-01-20 13:52:24Z robertas 

The following automatic conversions were performed:

'_refine_ls_weighting_scheme' value 'calc w =
1/[\s^2^(Fo^2^)+(0.0505P)^2^+0.2152P] where P=(Fo^2^+2Fc^2^)/3' was
changed to 'calc'. New tag '_refine_ls_weighting_details' was
created. The value of the new tag was set to 'w =
1/[\s^2^(Fo^2^)+(0.0505P)^2^+0.2152P] where P=(Fo^2^+2Fc^2^)/3'.

Automatic conversion script
Id: cif_fix_values 3143 2015-03-26 13:38:13Z robertas 
;
_cod_original_cell_volume 850.3(2)
_cod_original_sg_symbol_H-M 'P 21/c'
_cod_database_code 2008251
_cod_database_fobs_code 2008251

loop_
_symmetry_equiv_pos_as_xyz
'x, y, z'
'-x, y+1/2, -z+1/2'
'-x, -y, -z'
'x, -y-1/2, z-1/2'

loop_
_atom_site_aniso_label
_atom_site_aniso_U_11
_atom_site_aniso_U_22
_atom_site_aniso_U_33
_atom_site_aniso_U_12
_atom_site_aniso_U_13
_atom_site_aniso_U_23
O1 0.0716(10) 0.0449(8) 0.0473(9) 0.0118(7) 0.0105(8) 0.0049(7)
N1 0.0357(8) 0.0412(9) 0.0442(9) -0.0021(7) 0.0060(7) -0.0031(8)
N2 0.0417(9) 0.0476(10) 0.0520(10) -0.0069(7) 0.0115(8) 0.0005(8)
N3 0.0413(9) 0.0400(9) 0.0364(9) 0.0031(7) 0.0064(7) 0.0008(7)
N4 0.0385(9) 0.0422(9) 0.0446(10) -0.0003(7) 0.0041(7) -0.0012(8)
C1 0.0357(10) 0.0371(10) 0.0368(10) 0.0040(8) 0.0039(8) 0.0038(8)
C2 0.0473(11) 0.0402(11) 0.0514(12) -0.0045(9) 0.0032(10) -0.0055(10)
C3 0.0441(11) 0.0426(12) 0.0590(13) -0.0096(9) 0.0018(10) 0.0001(10)
C4 0.0361(10) 0.0381(10) 0.0354(10) 0.0037(8) 0.0038(8) 0.0047(8)
C5 0.0523(12) 0.0443(12) 0.0441(11) -0.0015(10) 0.0008(10) -0.0059(10)
C6 0.0442(11) 0.0444(12) 0.0522(12) -0.0056(9) 0.0013(10) -0.0037(10)
C7 0.0484(11) 0.0466(11) 0.0391(11) 0.0029(9) 0.0150(9) 0.0037(9)
C8 0.0436(11) 0.0460(11) 0.0470(12) 0.0028(9) 0.0111(9) 0.0021(10)

loop_
_atom_site_label
_atom_site_fract_x
_atom_site_fract_y
_atom_site_fract_z
_atom_site_U_iso_or_equiv
_atom_site_thermal_displace_type
_atom_site_calc_flag
_atom_site_refinement_flags
_atom_site_occupancy
_atom_site_disorder_group
_atom_site_type_symbol
O1 0.40245(14) 0.28703(9) -0.4300(3) 0.0543(5) Uani d . 1 . O
H1A 0.3989 0.2631 -0.5760 0.080 Uiso calc R 1 . H
N1 0.15603(13) 0.57964(11) 0.0044(3) 0.0402(4) Uani d . 1 . N
H1B 0.08564 0.5651 0.0612 0.080 Uiso d R 1 . H
N2 0.31346(14) 0.57503(12) -0.2225(3) 0.0467(5) Uani d . 1 . N
N3 0.20778(13) 0.41475(10) -0.5263(3) 0.0391(4) Uani d . 1 . N
N4 0.05569(13) 0.42368(11) -0.2815(3) 0.0417(4) Uani d . 1 . N
C1 0.2111(2) 0.53676(12) -0.1857(4) 0.0365(5) Uani d . 1 . C
C2 0.2274(2) 0.64950(13) 0.0942(4) 0.0464(5) Uani d . 1 . C
H2B 0.2128 0.6923 0.2301 0.080 Uiso d R 1 . H
C3 0.3228(2) 0.64579(14) -0.0464(4) 0.0487(5) Uani d . 1 . C
H3A 0.3879 0.6873 -0.0279 0.080 Uiso d R 1 . H
C4 0.1592(2) 0.45927(12) -0.3265(4) 0.0365(4) Uani d . 1 . C
C5 0.1303(2) 0.34774(14) -0.6111(4) 0.0470(5) Uani d . 1 . C
H5A 0.1395 0.3053 -0.7513 0.080 Uiso d R 1 . H
C6 0.0384(2) 0.35435(14) -0.4611(4) 0.0471(5) Uani d . 1 . C
H6A -0.0293 0.3154 -0.4763 0.080 Uiso d R 1 . H
C7 0.3237(2) 0.42774(14) -0.6271(4) 0.0441(5) Uani d . 1 . C
H7B 0.3225 0.4033 -0.8020 0.080 Uiso d R 1 . H
H7A 0.3387 0.4919 -0.6325 0.080 Uiso d R 1 . H
C8 0.4207(2) 0.38249(14) -0.4564(4) 0.0451(5) Uani d . 1 . C
H8A 0.4943 0.3926 -0.5311 0.080 Uiso d R 1 . H
H8B 0.4253 0.4095 -0.2844 0.080 Uiso d R 1 . H

loop_
_atom_type_symbol
_atom_type_description
_atom_type_scat_dispersion_real
_atom_type_scat_dispersion_imag
_atom_type_scat_source
C C 0.0033 0.0016 'International Tables Vol C Tables 4.2.6.8 and 6.1.1.4'
H H 0.0000 0.0000 'International Tables Vol C Tables 4.2.6.8 and 6.1.1.4'
N N 0.0061 0.0033 'International Tables Vol C Tables 4.2.6.8 and 6.1.1.4'
O O 0.0106 0.0060 'International Tables Vol C Tables 4.2.6.8 and 6.1.1.4'

loop_
_geom_angle_atom_site_label_1
_geom_angle_atom_site_label_2
_geom_angle_atom_site_label_3
_geom_angle
_geom_angle_publ_flag
C1 N1 C2 107.0(2) yes
C1 N2 C3 104.7(2) yes
C4 N3 C5 106.9(2) yes
C4 N3 C7 129.0(2) no
C5 N3 C7 124.0(2) no
C4 N4 C6 105.1(2) yes
N2 C1 N1 111.6(2) yes
N2 C1 C4 126.6(2) yes
N1 C1 C4 121.8(2) yes
C3 C2 N1 106.0(2) yes
C2 C3 N2 110.7(2) yes
N4 C4 N3 111.1(2) yes
N4 C4 C1 124.0(2) yes
N3 C4 C1 124.9(2) yes
C6 C5 N3 106.3(2) yes
C5 C6 N4 110.7(2) yes
N3 C7 C8 112.4(2) no
O1 C8 C7 112.5(2) no

loop_
_geom_bond_atom_site_label_1
_geom_bond_atom_site_label_2
_geom_bond_site_symmetry_1
_geom_bond_site_symmetry_2
_geom_bond_distance
_geom_bond_publ_flag
O1 C8 . . 1.426(2) no
N1 C1 . . 1.351(2) yes
N1 C2 . . 1.366(2) yes
N2 C1 . . 1.322(2) yes
N2 C3 . . 1.372(3) yes
N3 C4 . . 1.363(2) yes
N3 C5 . . 1.370(2) yes
N3 C7 . . 1.467(2) no
N4 C4 . . 1.327(2) yes
N4 C6 . . 1.373(2) yes
C1 C4 . . 1.447(3) yes
C2 C3 . . 1.349(3) yes
C5 C6 . . 1.347(3) yes
C7 C8 . . 1.506(3) no

loop_
_cod_related_entry_id
_cod_related_entry_database
_cod_related_entry_code
1 ChemSpider 10572591
